data_4518503
loop_
_publ_author_name
'Wang, Yefei'
'Zhou, Zhen'
'Zhao, Liang'
'He, Cheng'
'Sun, Wenlong'
'Duan, Chunying'

_publ_section_title
;
 Ir-Porphyrin-Based Metal-Organic Framework as a Dual Metallo- and
 Photocatalyst for Inert Alkyl C(sp<sup>3</sup>)<b>-</b>H Bond Activation
 and Direct Functionalization.
;
_journal_name_full 'ACS applied materials &amp; interfaces'
_journal_paper_doi 10.1021/acsami.0c22276
_journal_year 2021
_chemical_formula_sum 'C174 H167 Cl Ir3 N18 Ni6 O56'
_chemical_formula_weight 4370.56
_space_group_crystal_system hexagonal
_space_group_IT_number 191
_space_group_name_Hall '-P 6 2'
_space_group_name_H-M_alt 'P 6/m m m'
_atom_sites_solution_hydrogens mixed
_audit_creation_method SHELXL-2014
_cell_angle_alpha 90
_cell_angle_beta 90
_cell_angle_gamma 120
_cell_formula_units_Z 1
_cell_length_a 31.670(4)
_cell_length_b 31.670(4)
_cell_length_c 16.727(4)
_cell_measurement_reflns_used 9838
_cell_measurement_temperature 200(2)
_cell_measurement_theta_max 27.593
_cell_measurement_theta_min 2.311
_cell_volume 14529(4)
_computing_cell_refinement 'Bruker SAINT'
_computing_data_collection 'Bruker APEX2'
_computing_data_reduction 'Bruker SAINT'
_computing_molecular_graphics 'Bruker SHELXTL'
_computing_publication_material 'Bruker SHELXTL'
_computing_structure_refinement 'SHELXL-2014 (Sheldrick 2014)'
_computing_structure_solution 'SHELXL-2014 (Sheldrick 2014)'
_diffrn_ambient_temperature 200(2)
_diffrn_measured_fraction_theta_full 0.964
_diffrn_measured_fraction_theta_max 0.988
_diffrn_measurement_device_type 'Bruker APEX-II CCD'
_diffrn_measurement_method '\f and \w scans'
_diffrn_radiation_type MoK\a
_diffrn_radiation_wavelength 0.71073
_diffrn_reflns_av_R_equivalents 0.1477
_diffrn_reflns_av_unetI/netI 0.2843
_diffrn_reflns_Laue_measured_fraction_full 0.964
_diffrn_reflns_Laue_measured_fraction_max 0.988
_diffrn_reflns_limit_h_max 37
_diffrn_reflns_limit_h_min -37
_diffrn_reflns_limit_k_max 37
_diffrn_reflns_limit_k_min -27
_diffrn_reflns_limit_l_max 19
_diffrn_reflns_limit_l_min -19
_diffrn_reflns_number 79422
_diffrn_reflns_point_group_measured_fraction_full 0.964
_diffrn_reflns_point_group_measured_fraction_max 0.988
_diffrn_reflns_theta_full 25.242
_diffrn_reflns_theta_max 24.998
_diffrn_reflns_theta_min 2.311
_exptl_absorpt_coefficient_mu 0.906
_exptl_crystal_colour red
_exptl_crystal_density_diffrn 0.500
_exptl_crystal_description block
_exptl_crystal_F_000 2201
_exptl_crystal_size_max 0.200
_exptl_crystal_size_mid 0.150
_exptl_crystal_size_min 0.100
_refine_diff_density_max 0.938
_refine_diff_density_min -3.034
_refine_diff_density_rms 0.099
_refine_ls_extinction_method none
_refine_ls_goodness_of_fit_ref 0.913
_refine_ls_hydrogen_treatment constr
_refine_ls_matrix_type full
_refine_ls_number_parameters 162
_refine_ls_number_reflns 4792
_refine_ls_number_restraints 122
_refine_ls_restrained_S_all 0.911
_refine_ls_R_factor_all 0.2133
_refine_ls_R_factor_gt 0.1399
_refine_ls_shift/su_max 0.009
_refine_ls_shift/su_mean 0.000
_refine_ls_structure_factor_coef Fsqd
_refine_ls_weighting_details 'w=1/[\s^2^(Fo^2^)+(0.1000P)^2^] where P=(Fo^2^+2Fc^2^)/3'
_refine_ls_weighting_scheme calc
_refine_ls_wR_factor_gt 0.2936
_refine_ls_wR_factor_ref 0.3241
_reflns_Friedel_coverage 0.000
_reflns_number_gt 1534
_reflns_number_total 4792
_reflns_threshold_expression 'I > 2\s(I)'
_cod_data_source_file am0c22276_si_002.cif
_cod_data_source_block Ni-TCPP(Ir)@carbene
_cod_original_cell_volume 14529(5)
_cod_database_code 4518503
_shelx_space_group_comment
;
The symmetry employed for this shelxl refinement is uniquely defined
by the following loop, which should always be used as a source of
symmetry information in preference to the above space-group names.
They are only intended as comments.
;
_shelx_estimated_absorpt_t_min 0.840
_shelx_estimated_absorpt_t_max 0.915
_shelxl_version_number 2014-3
_platon_squeeze_void_probe_radius 1.20

loop_
_space_group_symop_operation_xyz
'x, y, z'
'-y, x-y, z'
'-x+y, -x, z'
'-x, -y, z'
'y, -x+y, z'
'x-y, x, z'
'y, x, -z'
'x-y, -y, -z'
'-x, -x+y, -z'
'-y, -x, -z'
'-x+y, y, -z'
'x, x-y, -z'
'-x, -y, -z'
'y, -x+y, -z'
'x-y, x, -z'
'x, y, -z'
'-y, x-y, -z'
'-x+y, -x, -z'
'-y, -x, z'
'-x+y, y, z'
'x, x-y, z'
'y, x, z'
'x-y, -y, z'
'-x, -x+y, z'

loop_
_atom_site_label
_atom_site_type_symbol
_atom_site_fract_x
_atom_site_fract_y
_atom_site_fract_z
_atom_site_U_iso_or_equiv
_atom_site_adp_type
_atom_site_occupancy
_atom_site_site_symmetry_order
_atom_site_calc_flag
_atom_site_refinement_flags_posn
_atom_site_refinement_flags_adp
_atom_site_refinement_flags_occupancy
_atom_site_disorder_assembly
_atom_site_disorder_group
Ir1 Ir 0.5000 0.5000 0.5000 0.1354(2) Uani 1 8 d S T P . .
Ni1 Ni 0.40969(11) 0.70485(5) 1.0000 0.1080(7) Uani 1 4 d DS T P D .
N1 N 0.5000 0.5000 0.6214(5) 0.101(2) Uani 1 4 d S T P A .
N2 N 0.46610(16) 0.53390(16) 0.5000 0.061(2) Uani 1 4 d S T P A .
O1 O 0.4103(2) 0.6610(2) 0.9107(4) 0.141(3) Uani 1 1 d . . . . .
O2 O 0.3333 0.6667 1.0000 0.037(3) Uani 1 12 d S T P . .
H2A H 0.3333 0.6667 1.0508 0.044 Uiso 0.5 6 d R U P . .
C1 C 0.48902(19) 0.51098(19) 0.7516(7) 0.165(4) Uani 1 2 d S T P A .
H1A H 0.4785 0.5215 0.7967 0.198 Uiso 1 2 calc R U P . .
C2 C 0.4822(2) 0.5178(2) 0.6691(6) 0.133(4) Uani 1 2 d S T P . .
C3 C 0.4561(2) 0.5439(2) 0.6473(10) 0.154(5) Uani 1 2 d S T P A .
C4 C 0.44932(18) 0.55068(18) 0.5599(7) 0.139(4) Uani 1 2 d DS T P . .
C5 C 0.42238(18) 0.57762(18) 0.5382(3) 0.153(6) Uani 1 2 d DS T P A .
H5A H 0.4087 0.5913 0.5733 0.184 Uiso 1 2 calc R U P . .
C6 C 0.4380(3) 0.5620(3) 0.7080(8) 0.126(4) Uani 1 2 d S TU P . .
C7 C 0.4639(4) 0.6077(4) 0.7291(6) 0.150(4) Uani 1 1 d . . . . .
H7A H 0.4915 0.6294 0.6983 0.180 Uiso 1 1 calc R U . . .
C8 C 0.4502(3) 0.6262(3) 0.8024(7) 0.206(4) Uani 1 1 d . . . . .
H8A H 0.4732 0.6545 0.8306 0.248 Uiso 1 1 calc R U . . .
C9 C 0.4012(2) 0.5988(2) 0.8258(7) 0.108(3) Uani 1 2 d S T P . .
C10 C 0.3870(3) 0.6130(3) 0.8949(8) 0.181(6) Uani 1 2 d S T P . .
C11 C 0.4131(4) 0.4262(5) 0.5000 0.064(6) Uani 0.25 2 d DS TU P A 1
C12 C 0.3579(4) 0.4056(3) 0.5000 0.071(5) Uani 0.25 2 d DS TU P A 1
O11 O 0.3251(5) 0.3564(4) 0.5000 0.105(6) Uani 0.25 2 d DS TU P A 1
O12 O 0.3423(3) 0.4448(3) 0.5000 0.087(5) Uani 0.25 2 d DS TU P A 1
C13 C 0.2877(3) 0.4284(7) 0.5000 0.050(5) Uani 0.25 2 d DS TU P A 1
H13A H 0.2803 0.4063 0.5464 0.059 Uiso 0.125 1 calc R U P A 1
H13B H 0.2803 0.4063 0.4536 0.059 Uiso 0.125 1 calc R U P A 1
C14 C 0.2372(4) 0.4245(6) 0.5000 0.027(4) Uani 0.25 2 d DS TU P A 1
H14A H 0.2117 0.3901 0.5000 0.040 Uiso 0.25 2 calc R U P A 1
H14B H 0.2339 0.4405 0.5478 0.040 Uiso 0.125 1 calc R U P A 1
H14C H 0.2339 0.4405 0.4522 0.040 Uiso 0.125 1 calc R U P A 1
O1W O 0.3793(6) 0.4455(6) 0.5000 0.114(5) Uiso 0.5 2 d S . P B 2
H1WB H 0.3697 0.4652 0.4862 0.171 Uiso 0.25 1 d R U P B 2
H1WC H 0.3959 0.4430 0.4623 0.171 Uiso 0.25 1 d R U P B 2
O2W O 0.1347(3) 0.1347(3) 0.0000 0.095(3) Uiso 1 4 d S . P C 1
H2WA H 0.1050 0.1225 -0.0127 0.142 Uiso 0.25 1 d R U P C 1
H2WB H 0.1526 0.1464 -0.0408 0.142 Uiso 0.25 1 d R U P C 1
N3 N 0.55466(18) 0.73652(18) 1.0000 0.265(6) Uiso 0.5 2 d DS U P . .
O14 O 0.4821(3) 0.74106(14) 1.0000 0.237(5) Uiso 1 4 d DS U P . .
C16 C 0.5309(3) 0.76545(14) 1.0000 0.251(6) Uiso 0.5 4 d DS U P D 1
H16A H 0.5508 0.7974 1.0000 0.301 Uiso 0.25 2 d R U P D 1
C17 C 0.5259(4) 0.6836(2) 1.0000 0.258(10) Uiso 0.25 2 d DS U P D 1
H17A H 0.4923 0.6753 1.0000 0.387 Uiso 0.25 2 d R U P D 1
H17B H 0.5324 0.6703 0.9531 0.387 Uiso 0.125 1 d R U P D 1
H17C H 0.5324 0.6703 1.0469 0.387 Uiso 0.125 1 d R U P D 1
C18 C 0.6077(2) 0.7605(4) 1.0000 0.247(11) Uiso 0.25 2 d DS U P D 1
H18A H 0.6142 0.7339 1.0000 0.370 Uiso 0.25 2 d R U P D 1
H18B H 0.6217 0.7801 0.9531 0.370 Uiso 0.125 1 d R U P D 1
H18C H 0.6217 0.7801 1.0469 0.370 Uiso 0.125 1 d R U P D 1
C16' C 0.5016(2) 0.7080(4) 1.0000 0.251(6) Uiso 0.25 2 d DS U P D 2
H16B H 0.4796 0.6734 1.0000 0.301 Uiso 0.25 2 d R U P D 2
C17' C 0.5831(3) 0.7122(3) 1.0000 0.263(11) Uiso 0.25 2 d DS U P D 2
H17D H 0.5598 0.6779 1.0000 0.395 Uiso 0.25 2 d R U P D 2
H17E H 0.6032 0.7202 0.9531 0.395 Uiso 0.125 1 d R U P D 2
H17F H 0.6032 0.7202 1.0469 0.395 Uiso 0.125 1 d R U P D 2
C18' C 0.5786(4) 0.7893(2) 1.0000 0.261(6) Uiso 0.5 4 d DS U P D 2
H18D H 0.5548 0.7943 1.0000 0.392 Uiso 0.25 2 d R U P D 2
H18E H 0.5986 0.7993 1.0469 0.392 Uiso 0.25 2 d R U P D 2
H18F H 0.5986 0.7993 0.9531 0.392 Uiso 0.25 2 d R U P D 2
O3W O 0.0522(15) 0.0522(15) 0.5000 0.32(3) Uiso 0.5 4 d S . P E 1
H3WA H 0.0435 0.0517 0.5474 0.476 Uiso 0.125 1 d R U P E 1
H3WB H 0.0272 0.0475 0.4704 0.476 Uiso 0.125 1 d R U P E 1
O4W O 0.2476(13) 0.495(3) 0.5000 0.37(3) Uiso 0.5 4 d S . P F 4
H4WA H 0.2168 0.4769 0.5000 0.559 Uiso 0.25 2 d R U P F 4
H4WB H 0.2564 0.5129 0.5415 0.559 Uiso 0.25 2 d R U P F 4
Cl1 Cl 0.312(2) 0.481(2) 0.5000 0.19(2) Uiso 0.0833 2 d S . P G 3

loop_
_atom_site_aniso_label
_atom_site_aniso_U_11
_atom_site_aniso_U_22
_atom_site_aniso_U_33
_atom_site_aniso_U_23
_atom_site_aniso_U_13
_atom_site_aniso_U_12
Ir1 0.24983(19) 0.24983(19) 0.0529(4) 0.000 0.000 0.2347(2)
Ni1 0.246(3) 0.0921(8) 0.0372(7) 0.000 0.000 0.1229(13)
N1 0.187(2) 0.187(2) 0.041(4) 0.000 0.000 0.178(2)
N2 0.096(2) 0.096(2) 0.034(4) 0.000 0.000 0.080(3)
O1 0.212(5) 0.144(4) 0.092(4) -0.021(3) 0.017(4) 0.106(3)
O2 0.029(4) 0.029(4) 0.053(6) 0.000 0.000 0.0146(18)
C1 0.278(4) 0.278(4) 0.077(6) -0.010(3) 0.010(3) 0.243(4)
C2 0.209(4) 0.209(4) 0.056(5) 0.003(3) -0.003(3) 0.161(4)
C3 0.196(4) 0.196(4) 0.148(12) 0.024(4) -0.024(4) 0.156(4)
C4 0.214(4) 0.214(4) 0.066(6) -0.016(3) 0.016(3) 0.166(5)
C5 0.147(5) 0.147(5) 0.180(15) -0.033(4) 0.033(4) 0.084(5)
C6 0.134(4) 0.134(4) 0.110(6) -0.005(3) 0.005(3) 0.068(4)
C7 0.167(7) 0.134(7) 0.137(8) -0.019(6) 0.050(6) 0.065(5)
C8 0.286(5) 0.224(5) 0.229(10) 0.078(6) 0.151(6) 0.217(3)
C9 0.144(3) 0.144(3) 0.086(7) 0.006(3) -0.006(3) 0.110(4)
C10 0.185(6) 0.185(6) 0.130(8) -0.068(4) 0.068(4) 0.061(8)
C11 0.085(7) 0.032(7) 0.054(7) 0.000 0.000 0.014(7)
C12 0.085(6) 0.040(6) 0.058(6) 0.000 0.000 0.009(6)
O11 0.105(7) 0.063(7) 0.086(7) 0.000 0.000 -0.004(7)
O12 0.101(6) 0.044(6) 0.070(6) 0.000 0.000 0.002(6)
C13 0.073(7) 0.022(6) 0.046(7) 0.000 0.000 0.018(6)
C14 0.046(6) -0.003(5) 0.018(6) 0.000 0.000 -0.003(4)

loop_
_atom_type_symbol
_atom_type_description
_atom_type_scat_dispersion_real
_atom_type_scat_dispersion_imag
_atom_type_scat_source
C C 0.0033 0.0016 'International Tables Vol C Tables 4.2.6.8 and 6.1.1.4'
H H 0.0000 0.0000 'International Tables Vol C Tables 4.2.6.8 and 6.1.1.4'
N N 0.0061 0.0033 'International Tables Vol C Tables 4.2.6.8 and 6.1.1.4'
O O 0.0106 0.0060 'International Tables Vol C Tables 4.2.6.8 and 6.1.1.4'
Cl Cl 0.1484 0.1585 'International Tables Vol C Tables 4.2.6.8 and 6.1.1.4'
Ni Ni 0.3393 1.1124 'International Tables Vol C Tables 4.2.6.8 and 6.1.1.4'
Ir Ir -1.4442 7.9887 'International Tables Vol C Tables 4.2.6.8 and 6.1.1.4'

loop_
_geom_angle_atom_site_label_1
_geom_angle_atom_site_label_2
_geom_angle_atom_site_label_3
_geom_angle
_geom_angle_site_symmetry_1
_geom_angle_site_symmetry_3
_geom_angle_publ_flag
N2 Ir1 N2 180.0 . 13_666 ?
N2 Ir1 N1 90.0 . 13_666 ?
N2 Ir1 N1 90.0 13_666 13_666 ?
N2 Ir1 N1 90.0 . . ?
N2 Ir1 N1 90.0 13_666 . ?
N1 Ir1 N1 180.0 13_666 . ?
N2 Ir1 C11 81.9(4) . . ?
N2 Ir1 C11 98.1(4) 13_666 . ?
N1 Ir1 C11 90.000(3) 13_666 . ?
N1 Ir1 C11 90.000(3) . . ?
N2 Ir1 C11 98.1(4) . 13_666 ?
N2 Ir1 C11 81.9(4) 13_666 13_666 ?
N1 Ir1 C11 90.000(3) 13_666 13_666 ?
N1 Ir1 C11 90.000(3) . 13_666 ?
C11 Ir1 C11 180.0 . 13_666 ?
N2 Ir1 C11 81.9(4) . 19_665 ?
N2 Ir1 C11 98.1(4) 13_666 19_665 ?
N1 Ir1 C11 90.000(3) 13_666 19_665 ?
N1 Ir1 C11 90.000(3) . 19_665 ?
C11 Ir1 C11 163.8(7) . 19_665 ?
C11 Ir1 C11 16.2(7) 13_666 19_665 ?
N2 Ir1 C11 98.1(4) . 7_556 ?
N2 Ir1 C11 81.9(4) 13_666 7_556 ?
N1 Ir1 C11 90.000(3) 13_666 7_556 ?
N1 Ir1 C11 90.000(3) . 7_556 ?
C11 Ir1 C11 16.2(7) . 7_556 ?
C11 Ir1 C11 163.8(7) 13_666 7_556 ?
C11 Ir1 C11 180.0 19_665 7_556 ?
O14 Ni1 O1 89.5(2) . 12_567 ?
O14 Ni1 O1 89.5(2) . 21_565 ?
O1 Ni1 O1 93.8(4) 12_567 21_565 ?
O14 Ni1 O1 89.5(2) . . ?
O1 Ni1 O1 179.1(4) 12_567 . ?
O1 Ni1 O1 86.2(4) 21_565 . ?
O14 Ni1 O1 89.5(2) . 16_557 ?
O1 Ni1 O1 86.2(4) 12_567 16_557 ?
O1 Ni1 O1 179.1(4) 21_565 16_557 ?
O1 Ni1 O1 93.8(4) . 16_557 ?
O14 Ni1 O2 180.0(2) . . ?
O1 Ni1 O2 90.5(2) 12_567 . ?
O1 Ni1 O2 90.5(2) 21_565 . ?
O1 Ni1 O2 90.5(2) . . ?
O1 Ni1 O2 90.5(2) 16_557 . ?
C2 N1 C2 101.5(12) . 4_665 ?
C2 N1 Ir1 129.3(6) . . ?
C2 N1 Ir1 129.3(6) 4_665 . ?
C4 N2 C4 94.8(10) . 16_556 ?
C4 N2 Ir1 132.6(5) . . ?
C4 N2 Ir1 132.6(5) 16_556 . ?
C10 O1 Ni1 136.5(7) . . ?
Ni1 O2 Ni1 120.001(1) . 2_665 ?
Ni1 O2 Ni1 119.999(1) . 3_565 ?
Ni1 O2 Ni1 120.000(1) 2_665 3_565 ?
C1 C1 C2 105.1(7) 4_665 . ?
N1 C2 C1 114.1(10) . . ?
N1 C2 C3 126.5(11) . . ?
C1 C2 C3 119.4(11) . . ?
N1 C2 C2 39.3(6) . 4_665 ?
C1 C2 C2 74.9(7) . 4_665 ?
C3 C2 C2 165.8(8) . 4_665 ?
C6 C3 C2 120.1(13) . . ?
C6 C3 C4 121.5(12) . . ?
C2 C3 C4 118.4(12) . . ?
N2 C4 C3 123.2(9) . . ?
N2 C4 C5 118.8(9) . . ?
C3 C4 C5 118.0(9) . . ?
N2 C4 C4 42.6(5) . 16_556 ?
C3 C4 C4 165.8(7) . 16_556 ?
C5 C4 C4 76.2(5) . 16_556 ?
C5 C5 C4 103.8(5) 16_556 . ?
C7 C6 C7 120.6(15) . 19_665 ?
C7 C6 C3 118.9(7) . . ?
C7 C6 C3 118.9(7) 19_665 . ?
C6 C7 C8 120.4(10) . . ?
C9 C8 C7 115.4(9) . . ?
C10 C9 C8 117.9(7) . 19_665 ?
C10 C9 C8 117.9(7) . . ?
C8 C9 C8 119.2(11) 19_665 . ?
O1 C10 O1 114.6(13) 19_665 . ?
O1 C10 C9 116.4(7) 19_665 . ?
O1 C10 C9 116.4(7) . . ?
C11 C11 C12 128.3(7) 7_556 . ?
C11 C11 Ir1 81.9(4) 7_556 . ?
C12 C11 Ir1 149.8(10) . . ?
O11 C12 C11 122.6(12) . . ?
O11 C12 O12 123.0(10) . . ?
C11 C12 O12 114.3(8) . . ?
C12 O11 O11 109.1(9) . 7_556 ?
C13 O12 C12 119.0(10) . . ?
O12 C13 C14 166.9(15) . . ?
C13 C14 C14 176.0(9) . 20 ?
C17' N3 C18' 120.5(6) . . ?
C16 N3 C17 120.4(7) . . ?
C16 N3 C18 119.9(6) . . ?
C17 N3 C18 119.7(8) . . ?
C17' N3 C16' 120.1(7) . . ?
C18' N3 C16' 119.4(7) . . ?
C16' O14 C16' 137.0(8) 21_565 . ?
C16 O14 Ni1 180.0 . . ?
C16' O14 Ni1 111.5(4) 21_565 . ?
C16' O14 Ni1 111.5(4) . . ?
O14 C16 N3 116.8(3) . . ?
O14 C16 N3 116.8(3) . 21_565 ?
N3 C16 N3 126.5(6) . 21_565 ?
N3 C16' O14 109.0(8) . . ?
N3 C18' N3 126.1(9) . 21_565 ?
O3W O3W O3W 120.000(4) 15_556 14_556 ?

loop_
_geom_bond_atom_site_label_1
_geom_bond_atom_site_label_2
_geom_bond_distance
_geom_bond_site_symmetry_2
_geom_bond_publ_flag
Ir1 N2 1.859(9) . ?
Ir1 N2 1.859(9) 13_666 ?
Ir1 N1 2.031(9) 13_666 ?
Ir1 N1 2.031(9) . ?
Ir1 C11 2.570(10) . ?
Ir1 C11 2.570(10) 13_666 ?
Ir1 C11 2.570(10) 19_665 ?
Ir1 C11 2.570(10) 7_556 ?
Ni1 O14 1.987(8) . ?
Ni1 O1 2.046(6) 12_567 ?
Ni1 O1 2.046(6) 21_565 ?
Ni1 O1 2.046(6) . ?
Ni1 O1 2.046(6) 16_557 ?
Ni1 O2 2.094(3) . ?
N1 C2 1.260(13) . ?
N1 C2 1.260(13) 4_665 ?
N2 C4 1.361(12) . ?
N2 C4 1.361(12) 16_556 ?
O1 C10 1.342(10) . ?
O2 Ni1 2.094(3) 2_665 ?
O2 Ni1 2.094(3) 3_565 ?
C1 C1 1.20(2) 4_665 ?
C1 C2 1.429(15) . ?
C2 C3 1.481(18) . ?
C2 C2 1.95(3) 4_665 ?
C3 C6 1.42(2) . ?
C3 C4 1.508(19) . ?
C4 C5 1.522(12) . ?
C4 C4 2.00(2) 16_556 ?
C5 C5 1.278(12) 16_556 ?
C6 C7 1.305(12) . ?
C6 C7 1.305(12) 19_665 ?
C7 C8 1.512(15) . ?
C8 C9 1.403(10) . ?
C9 C10 1.396(18) . ?
C9 C8 1.403(10) 19_665 ?
C10 O1 1.342(10) 19_665 ?
C11 C11 0.72(3) 7_556 ?
C11 C12 1.529(13) . ?
C12 O11 1.375(12) . ?
C12 O12 1.548(14) . ?
O11 O11 1.72(3) 7_556 ?
O12 C13 1.536(12) . ?
C13 C14 1.542(14) . ?
C14 C14 1.58(3) 20 ?
N3 C16 1.447(7) . ?
N3 C17' 1.450(9) . ?
N3 C18' 1.450(7) . ?
N3 C17 1.454(8) . ?
N3 C18 1.456(8) . ?
N3 C16' 1.457(8) . ?
O14 C16 1.338(9) . ?
O14 C16' 1.457(14) 21_565 ?
O14 C16' 1.457(14) . ?
C16 N3 1.448(7) 21_565 ?
C18' N3 1.450(7) 21_565 ?
O3W O3W 1.65(5) 15_556 ?
O3W O3W 1.65(5) 14_556 ?

loop_
_platon_squeeze_void_nr
_platon_squeeze_void_average_x
_platon_squeeze_void_average_y
_platon_squeeze_void_average_z
_platon_squeeze_void_volume
_platon_squeeze_void_count_electrons
_platon_squeeze_void_content
1 -0.004 -0.003 -0.005 11053 1283 ' '
